data_7016982
loop_
_publ_author_name
'Ip, Ho-Fai'
'Yi, Xiao-Yi'
'Wong, Wai-Yeung'
'Williams, Ian D.'
'Leung, Wa-Hung'

_publ_section_title
;
 Synthesis, structures and reactivity of ruthenium nitrosyl complexes
 containing Kl\"aui's oxygen tripodal ligand.
;
_journal_issue 41
_journal_name_full 'Dalton transactions (Cambridge, England : 2003)'
_journal_page_first 11043
_journal_page_last 11050
_journal_paper_doi 10.1039/c1dt10306g
_journal_volume 40
_journal_year 2011
_chemical_formula_sum 'C19 H38 Cl2 Co N O9 P3 Ru'
_chemical_formula_weight 748.31
_chemical_name_systematic
;
?
;
_space_group_IT_number 14
_symmetry_cell_setting monoclinic
_symmetry_space_group_name_Hall '-P 2ybc'
_symmetry_space_group_name_H-M 'P 1 21/c 1'
_atom_sites_solution_hydrogens geom
_atom_sites_solution_primary direct
_atom_sites_solution_secondary difmap
_audit_creation_method SHELXL-97
_cell_angle_alpha 90.00
_cell_angle_beta 93.6600(10)
_cell_angle_gamma 90.00
_cell_formula_units_Z 4
_cell_length_a 11.9048(10)
_cell_length_b 16.9791(14)
_cell_length_c 14.2772(12)
_cell_measurement_temperature 173(2)
_cell_volume 2880.0(4)
_computing_cell_refinement 'SAINT v7.34A (Bruker, 2001)'
_computing_data_collection 'SMART (Bruker, 2000)'
_computing_data_reduction 'SAINT v7.34A (Bruker, 2001)'
_computing_molecular_graphics 'SHELXL-97 (Sheldrick, 1997)'
_computing_publication_material 'SHELXL-97 (Sheldrick, 1997)'
_computing_structure_refinement 'SHELXL-97 (Sheldrick, 1997)'
_computing_structure_solution 'SHELXS-97 (Sheldrick, 1997)'
_diffrn_ambient_temperature 173(2)
_diffrn_measured_fraction_theta_full 0.977
_diffrn_measured_fraction_theta_max 0.977
_diffrn_measurement_device_type 'Bruker SMART APEX CCD area detector'
_diffrn_measurement_method '\w and \f scans'
_diffrn_radiation_monochromator graphite
_diffrn_radiation_source 'fine-focus sealed tube'
_diffrn_radiation_type MoK\a
_diffrn_radiation_wavelength 0.71073
_diffrn_reflns_av_R_equivalents 0.0360
_diffrn_reflns_av_sigmaI/netI 0.0535
_diffrn_reflns_limit_h_max 15
_diffrn_reflns_limit_h_min -14
_diffrn_reflns_limit_k_max 22
_diffrn_reflns_limit_k_min -11
_diffrn_reflns_limit_l_max 18
_diffrn_reflns_limit_l_min -18
_diffrn_reflns_number 16649
_diffrn_reflns_theta_full 28.26
_diffrn_reflns_theta_max 28.26
_diffrn_reflns_theta_min 2.40
_exptl_absorpt_coefficient_mu 1.499
_exptl_absorpt_correction_T_max 1.0000
_exptl_absorpt_correction_T_min 0.7848
_exptl_absorpt_correction_type multi-scan
_exptl_absorpt_process_details SADABS
_exptl_crystal_colour yellow
_exptl_crystal_density_diffrn 1.726
_exptl_crystal_density_method 'not measured'
_exptl_crystal_description block
_exptl_crystal_F_000 1524
_exptl_crystal_size_max 0.32
_exptl_crystal_size_mid 0.25
_exptl_crystal_size_min 0.20
_refine_diff_density_max 0.766
_refine_diff_density_min -0.832
_refine_diff_density_rms 0.103
_refine_ls_extinction_method none
_refine_ls_goodness_of_fit_ref 1.002
_refine_ls_hydrogen_treatment constr
_refine_ls_matrix_type full
_refine_ls_number_parameters 326
_refine_ls_number_reflns 6951
_refine_ls_number_restraints 0
_refine_ls_restrained_S_all 1.002
_refine_ls_R_factor_all 0.0602
_refine_ls_R_factor_gt 0.0334
_refine_ls_shift/su_max 0.004
_refine_ls_shift/su_mean 0.000
_refine_ls_structure_factor_coef Fsqd
_refine_ls_weighting_details 'calc w=1/[\s^2^(Fo^2^)+(0.0295P)^2^+1.0741P] where P=(Fo^2^+2Fc^2^)/3'
_refine_ls_weighting_scheme calc
_refine_ls_wR_factor_gt 0.0646
_refine_ls_wR_factor_ref 0.0733
_reflns_number_gt 5134
_reflns_number_total 6951
_reflns_threshold_expression >2sigma(I)
_cod_data_source_file c1dt10306g.txt
_cod_data_source_block wy1942wm_Compound5
_cod_depositor_comments
;
The following automatic conversions were performed:

'_symmetry_cell_setting' value 'Monoclinic' changed to 'monoclinic'
according to /home/saulius/struct/CIF-dictionaries/cif_core.dic
dictionary named 'cif_core.dic' version 2.4.1 from 2010-06-29.

Automatic conversion script
Id: cif_fix_values 1715 2011-07-08 13:25:40Z adriana 
;
_cod_original_sg_symbol_H-M P2(1)/c
_cod_database_code 7016982

loop_
_symmetry_equiv_pos_as_xyz
'x, y, z'
'-x, y+1/2, -z+1/2'
'-x, -y, -z'
'x, -y-1/2, z-1/2'

loop_
_atom_site_label
_atom_site_type_symbol
_atom_site_fract_x
_atom_site_fract_y
_atom_site_fract_z
_atom_site_U_iso_or_equiv
_atom_site_adp_type
_atom_site_occupancy
_atom_site_symmetry_multiplicity
_atom_site_calc_flag
_atom_site_refinement_flags
C1 C 0.4299(3) 0.0444(2) 0.2298(2) 0.0326(8) Uani 1 1 d .
H1A H 0.3722 0.0024 0.2269 0.039 Uiso 1 1 calc R
H1B H 0.4407 0.0623 0.1650 0.039 Uiso 1 1 calc R
C2 C 0.3915(3) 0.1112(2) 0.2864(3) 0.0401(9) Uani 1 1 d .
H2A H 0.3206 0.1319 0.2576 0.060 Uiso 1 1 calc R
H2B H 0.4486 0.1529 0.2887 0.060 Uiso 1 1 calc R
H2C H 0.3799 0.0931 0.3502 0.060 Uiso 1 1 calc R
C3 C 0.5722(3) -0.11808(19) 0.0609(2) 0.0274(7) Uani 1 1 d .
H3A H 0.6353 -0.0894 0.0344 0.033 Uiso 1 1 calc R
H3B H 0.5029 -0.1075 0.0208 0.033 Uiso 1 1 calc R
C4 C 0.5963(3) -0.2047(2) 0.0629(3) 0.0421(10) Uani 1 1 d .
H4A H 0.6059 -0.2234 -0.0011 0.063 Uiso 1 1 calc R
H4B H 0.5334 -0.2327 0.0888 0.063 Uiso 1 1 calc R
H4C H 0.6654 -0.2147 0.1021 0.063 Uiso 1 1 calc R
C5 C 0.6652(3) 0.13591(19) 0.4672(2) 0.0294(8) Uani 1 1 d .
H5A H 0.6308 0.1617 0.4101 0.035 Uiso 1 1 calc R
H5B H 0.7069 0.1763 0.5054 0.035 Uiso 1 1 calc R
C6 C 0.5758(3) 0.1002(2) 0.5222(3) 0.0372(9) Uani 1 1 d .
H6A H 0.5239 0.1414 0.5404 0.056 Uiso 1 1 calc R
H6B H 0.6105 0.0750 0.5786 0.056 Uiso 1 1 calc R
H6C H 0.5344 0.0607 0.4837 0.056 Uiso 1 1 calc R
C7 C 0.9529(3) 0.1650(2) 0.4000(3) 0.0317(8) Uani 1 1 d .
H7A H 0.9599 0.1667 0.4695 0.038 Uiso 1 1 calc R
H7B H 0.8924 0.2018 0.3780 0.038 Uiso 1 1 calc R
C8 C 1.0617(3) 0.1893(2) 0.3618(2) 0.0377(9) Uani 1 1 d .
H8A H 1.0805 0.2430 0.3825 0.057 Uiso 1 1 calc R
H8B H 1.0543 0.1877 0.2931 0.057 Uiso 1 1 calc R
H8C H 1.1215 0.1532 0.3847 0.057 Uiso 1 1 calc R
C9 C 1.0956(3) -0.00279(19) 0.2398(2) 0.0249(7) Uani 1 1 d .
H9A H 1.0650 0.0513 0.2423 0.030 Uiso 1 1 calc R
H9B H 1.1603 -0.0019 0.1996 0.030 Uiso 1 1 calc R
C10 C 1.1350(3) -0.0288(2) 0.3374(2) 0.0312(8) Uani 1 1 d .
H10A H 1.1927 0.0076 0.3634 0.047 Uiso 1 1 calc R
H10B H 1.1666 -0.0820 0.3348 0.047 Uiso 1 1 calc R
H10C H 1.0711 -0.0291 0.3775 0.047 Uiso 1 1 calc R
C11 C 0.9085(3) -0.0939(2) 0.0115(2) 0.0321(8) Uani 1 1 d .
H11A H 0.9867 -0.1121 0.0257 0.039 Uiso 1 1 calc R
H11B H 0.9110 -0.0400 -0.0147 0.039 Uiso 1 1 calc R
C12 C 0.8494(3) -0.1480(2) -0.0584(2) 0.0339(8) Uani 1 1 d .
H12A H 0.8899 -0.1489 -0.1161 0.051 Uiso 1 1 calc R
H12B H 0.7724 -0.1293 -0.0728 0.051 Uiso 1 1 calc R
H12C H 0.8473 -0.2013 -0.0322 0.051 Uiso 1 1 calc R
C13 C 0.8401(3) -0.0989(2) 0.4194(2) 0.0292(8) Uani 1 1 d .
H13A H 0.8904 -0.0700 0.4665 0.035 Uiso 1 1 calc R
C14 C 0.8754(3) -0.14598(18) 0.3453(2) 0.0293(8) Uani 1 1 d .
H14A H 0.9550 -0.1561 0.3304 0.035 Uiso 1 1 calc R
C15 C 0.7778(3) -0.17715(18) 0.2964(2) 0.0270(7) Uani 1 1 d .
H15A H 0.7766 -0.2130 0.2407 0.032 Uiso 1 1 calc R
C16 C 0.6835(3) -0.15013(18) 0.3411(2) 0.0274(7) Uani 1 1 d .
H16A H 0.6032 -0.1631 0.3223 0.033 Uiso 1 1 calc R
C17 C 0.7210(3) -0.10133(19) 0.4169(2) 0.0292(8) Uani 1 1 d .
H17A H 0.6724 -0.0745 0.4617 0.035 Uiso 1 1 calc R
C18 C 0.7342(3) 0.15289(17) -0.0831(2) 0.0219(7) Uani 1 1 d .
C19 C 0.7175(3) 0.1722(2) -0.1828(2) 0.0358(9) Uani 1 1 d .
H19A H 0.6600 0.1374 -0.2125 0.054 Uiso 1 1 calc R
H19B H 0.7884 0.1652 -0.2130 0.054 Uiso 1 1 calc R
H19C H 0.6927 0.2271 -0.1897 0.054 Uiso 1 1 calc R
Cl1 Cl 0.59554(7) 0.21656(4) 0.13548(5) 0.02339(16) Uani 1 1 d .
Cl2 Cl 0.87951(7) 0.23558(4) 0.14235(5) 0.02443(17) Uani 1 1 d .
N1 N 0.7439(2) 0.13999(14) -0.00520(17) 0.0192(5) Uani 1 1 d .
O1 O 0.64391(17) 0.03846(11) 0.12508(13) 0.0182(4) Uani 1 1 d .
O2 O 0.74560(17) 0.13104(11) 0.27990(13) 0.0186(4) Uani 1 1 d .
O3 O 0.88092(17) 0.05182(11) 0.13771(13) 0.0177(4) Uani 1 1 d .
O4 O 0.53521(17) 0.01365(13) 0.27185(14) 0.0228(5) Uani 1 1 d .
O5 O 0.55777(18) -0.09109(12) 0.15689(14) 0.0248(5) Uani 1 1 d .
O6 O 0.7413(2) 0.07467(13) 0.44120(14) 0.0272(5) Uani 1 1 d .
O7 O 0.92447(18) 0.08459(12) 0.36822(14) 0.0233(5) Uani 1 1 d .
O8 O 1.00953(17) -0.05525(11) 0.19903(14) 0.0200(4) Uani 1 1 d .
O9 O 0.84762(17) -0.09353(12) 0.09717(13) 0.0202(5) Uani 1 1 d .
P1 P 0.62644(7) -0.01943(4) 0.20480(5) 0.01701(16) Uani 1 1 d .
P2 P 0.79432(7) 0.06580(4) 0.34265(5) 0.01610(16) Uani 1 1 d .
P3 P 0.88030(6) -0.03125(4) 0.17796(5) 0.01525(15) Uani 1 1 d .
Co1 Co 0.77374(3) -0.05421(2) 0.29258(3) 0.01563(9) Uani 1 1 d .
Ru1 Ru 0.74957(2) 0.133138(13) 0.135074(15) 0.01475(6) Uani 1 1 d .

loop_
_atom_site_aniso_label
_atom_site_aniso_U_11
_atom_site_aniso_U_22
_atom_site_aniso_U_33
_atom_site_aniso_U_23
_atom_site_aniso_U_13
_atom_site_aniso_U_12
C1 0.0189(17) 0.039(2) 0.039(2) -0.0048(16) -0.0038(15) 0.0077(15)
C2 0.033(2) 0.039(2) 0.048(2) -0.0057(17) 0.0014(17) 0.0110(17)
C3 0.0295(19) 0.0258(18) 0.0262(16) -0.0034(13) -0.0029(14) -0.0040(14)
C4 0.052(3) 0.0251(19) 0.047(2) -0.0102(16) -0.0142(19) 0.0009(17)
C5 0.037(2) 0.0220(17) 0.0305(17) -0.0049(14) 0.0158(15) 0.0032(15)
C6 0.038(2) 0.0283(19) 0.047(2) -0.0032(16) 0.0190(18) -0.0015(16)
C7 0.0282(19) 0.0254(18) 0.040(2) -0.0137(15) -0.0107(16) 0.0012(14)
C8 0.049(2) 0.032(2) 0.0304(18) -0.0004(15) -0.0037(17) -0.0149(17)
C9 0.0187(17) 0.0272(17) 0.0286(17) 0.0008(13) 0.0006(13) -0.0015(13)
C10 0.0274(19) 0.036(2) 0.0292(18) -0.0018(15) -0.0034(15) 0.0051(15)
C11 0.041(2) 0.037(2) 0.0196(16) -0.0067(14) 0.0142(15) -0.0093(16)
C12 0.045(2) 0.036(2) 0.0209(16) -0.0080(14) 0.0048(15) -0.0040(16)
C13 0.040(2) 0.0261(18) 0.0208(16) 0.0114(13) -0.0036(14) 0.0006(15)
C14 0.0296(19) 0.0241(18) 0.0349(18) 0.0165(14) 0.0071(15) 0.0103(14)
C15 0.040(2) 0.0162(15) 0.0252(16) 0.0054(13) 0.0068(15) 0.0035(14)
C16 0.0277(18) 0.0228(17) 0.0316(18) 0.0140(13) 0.0010(14) -0.0028(13)
C17 0.043(2) 0.0254(17) 0.0210(16) 0.0100(13) 0.0131(15) 0.0030(15)
C18 0.0274(18) 0.0161(15) 0.0224(16) -0.0006(12) 0.0039(13) -0.0014(12)
C19 0.066(3) 0.0282(19) 0.0136(15) 0.0029(13) 0.0010(16) -0.0014(18)
Cl1 0.0273(4) 0.0197(4) 0.0226(4) 0.0014(3) -0.0020(3) 0.0053(3)
Cl2 0.0282(4) 0.0190(4) 0.0260(4) 0.0008(3) 0.0013(3) -0.0072(3)
N1 0.0237(14) 0.0156(12) 0.0185(12) 0.0017(10) 0.0017(10) 0.0006(10)
O1 0.0222(11) 0.0164(11) 0.0157(10) 0.0014(8) -0.0017(8) -0.0024(8)
O2 0.0269(12) 0.0143(10) 0.0144(9) 0.0010(8) 0.0001(8) 0.0020(9)
O3 0.0208(11) 0.0150(10) 0.0177(10) 0.0013(8) 0.0037(8) 0.0004(8)
O4 0.0186(12) 0.0287(12) 0.0211(11) 0.0015(9) 0.0023(9) 0.0045(9)
O5 0.0285(13) 0.0221(12) 0.0239(11) -0.0014(9) 0.0030(9) -0.0092(9)
O6 0.0391(14) 0.0291(13) 0.0143(10) 0.0023(9) 0.0084(10) 0.0159(10)
O7 0.0225(12) 0.0204(11) 0.0265(11) -0.0046(9) -0.0034(9) 0.0026(9)
O8 0.0184(11) 0.0172(10) 0.0243(11) -0.0021(8) 0.0006(9) 0.0006(8)
O9 0.0254(12) 0.0194(11) 0.0162(10) -0.0032(8) 0.0051(9) -0.0030(9)
P1 0.0187(4) 0.0153(4) 0.0171(4) 0.0014(3) 0.0016(3) -0.0010(3)
P2 0.0202(4) 0.0168(4) 0.0114(3) 0.0003(3) 0.0015(3) 0.0031(3)
P3 0.0181(4) 0.0141(4) 0.0137(3) -0.0007(3) 0.0023(3) 0.0001(3)
Co1 0.0192(2) 0.01404(19) 0.01388(18) 0.00264(15) 0.00316(15) 0.00194(16)
Ru1 0.01961(12) 0.01255(11) 0.01193(10) 0.00109(9) -0.00016(8) -0.00068(10)

loop_
_atom_type_symbol
_atom_type_description
_atom_type_scat_dispersion_real
_atom_type_scat_dispersion_imag
_atom_type_scat_source
C C 0.0033 0.0016 'International Tables Vol C Tables 4.2.6.8 and 6.1.1.4'
H H 0.0000 0.0000 'International Tables Vol C Tables 4.2.6.8 and 6.1.1.4'
N N 0.0061 0.0033 'International Tables Vol C Tables 4.2.6.8 and 6.1.1.4'
O O 0.0106 0.0060 'International Tables Vol C Tables 4.2.6.8 and 6.1.1.4'
P P 0.1023 0.0942 'International Tables Vol C Tables 4.2.6.8 and 6.1.1.4'
Cl Cl 0.1484 0.1585 'International Tables Vol C Tables 4.2.6.8 and 6.1.1.4'
Co Co 0.3494 0.9721 'International Tables Vol C Tables 4.2.6.8 and 6.1.1.4'
Ru Ru -1.2594 0.8363 'International Tables Vol C Tables 4.2.6.8 and 6.1.1.4'

loop_
_geom_angle_atom_site_label_1
_geom_angle_atom_site_label_2
_geom_angle_atom_site_label_3
_geom_angle
O4 C1 C2 109.8(3)
O4 C1 H1A 109.7
C2 C1 H1A 109.7
O4 C1 H1B 109.7
C2 C1 H1B 109.7
H1A C1 H1B 108.2
C1 C2 H2A 109.5
C1 C2 H2B 109.5
H2A C2 H2B 109.5
C1 C2 H2C 109.5
H2A C2 H2C 109.5
H2B C2 H2C 109.5
O5 C3 C4 108.8(3)
O5 C3 H3A 109.9
C4 C3 H3A 109.9
O5 C3 H3B 109.9
C4 C3 H3B 109.9
H3A C3 H3B 108.3
C3 C4 H4A 109.5
C3 C4 H4B 109.5
H4A C4 H4B 109.5
C3 C4 H4C 109.5
H4A C4 H4C 109.5
H4B C4 H4C 109.5
O6 C5 C6 108.9(3)
O6 C5 H5A 109.9
C6 C5 H5A 109.9
O6 C5 H5B 109.9
C6 C5 H5B 109.9
H5A C5 H5B 108.3
C5 C6 H6A 109.5
C5 C6 H6B 109.5
H6A C6 H6B 109.5
C5 C6 H6C 109.5
H6A C6 H6C 109.5
H6B C6 H6C 109.5
O7 C7 C8 109.4(3)
O7 C7 H7A 109.8
C8 C7 H7A 109.8
O7 C7 H7B 109.8
C8 C7 H7B 109.8
H7A C7 H7B 108.3
C7 C8 H8A 109.5
C7 C8 H8B 109.5
H8A C8 H8B 109.5
C7 C8 H8C 109.5
H8A C8 H8C 109.5
H8B C8 H8C 109.5
O8 C9 C10 111.1(3)
O8 C9 H9A 109.4
C10 C9 H9A 109.4
O8 C9 H9B 109.4
C10 C9 H9B 109.4
H9A C9 H9B 108.0
C9 C10 H10A 109.5
C9 C10 H10B 109.5
H10A C10 H10B 109.5
C9 C10 H10C 109.5
H10A C10 H10C 109.5
H10B C10 H10C 109.5
O9 C11 C12 108.9(3)
O9 C11 H11A 109.9
C12 C11 H11A 109.9
O9 C11 H11B 109.9
C12 C11 H11B 109.9
H11A C11 H11B 108.3
C11 C12 H12A 109.5
C11 C12 H12B 109.5
H12A C12 H12B 109.5
C11 C12 H12C 109.5
H12A C12 H12C 109.5
H12B C12 H12C 109.5
C14 C13 C17 108.0(3)
C14 C13 Co1 70.61(18)
C17 C13 Co1 70.36(18)
C14 C13 H13A 126.0
C17 C13 H13A 126.0
Co1 C13 H13A 126.0
C13 C14 C15 107.9(3)
C13 C14 Co1 69.69(18)
C15 C14 Co1 70.30(18)
C13 C14 H14A 126.1
C15 C14 H14A 126.1
Co1 C14 H14A 126.1
C16 C15 C14 107.9(3)
C16 C15 Co1 70.57(18)
C14 C15 Co1 69.94(18)
C16 C15 H15A 126.0
C14 C15 H15A 126.0
Co1 C15 H15A 126.0
C15 C16 C17 108.5(3)
C15 C16 Co1 70.20(18)
C17 C16 Co1 69.69(18)
C15 C16 H16A 125.8
C17 C16 H16A 125.8
Co1 C16 H16A 125.8
C16 C17 C13 107.7(3)
C16 C17 Co1 70.74(17)
C13 C17 Co1 69.76(17)
C16 C17 H17A 126.1
C13 C17 H17A 126.1
Co1 C17 H17A 126.1
N1 C18 C19 177.3(3)
C18 C19 H19A 109.5
C18 C19 H19B 109.5
H19A C19 H19B 109.5
C18 C19 H19C 109.5
H19A C19 H19C 109.5
H19B C19 H19C 109.5
C18 N1 Ru1 171.2(2)
P1 O1 Ru1 124.56(11)
P2 O2 Ru1 124.75(11)
P3 O3 Ru1 126.76(12)
C1 O4 P1 118.80(19)
C3 O5 P1 123.50(19)
C5 O6 P2 126.05(19)
C7 O7 P2 117.11(19)
C9 O8 P3 124.35(19)
C11 O9 P3 119.84(19)
O1 P1 O5 105.17(11)
O1 P1 O4 110.54(12)
O5 P1 O4 100.14(12)
O1 P1 Co1 117.49(9)
O5 P1 Co1 114.39(9)
O4 P1 Co1 107.76(8)
O2 P2 O6 107.22(11)
O2 P2 O7 108.50(12)
O6 P2 O7 102.28(12)
O2 P2 Co1 117.44(8)
O6 P2 Co1 109.81(9)
O7 P2 Co1 110.48(8)
O3 P3 O9 110.37(11)
O3 P3 O8 106.19(11)
O9 P3 O8 98.87(11)
O3 P3 Co1 117.92(8)
O9 P3 Co1 107.41(8)
O8 P3 Co1 114.44(8)
C13 Co1 C17 39.88(13)
C13 Co1 C14 39.71(13)
C17 Co1 C14 66.67(13)
C13 Co1 C15 66.73(13)
C17 Co1 C15 66.50(13)
C14 Co1 C15 39.77(13)
C13 Co1 C16 66.51(14)
C17 Co1 C16 39.57(13)
C14 Co1 C16 66.26(13)
C15 Co1 C16 39.24(13)
C13 Co1 P2 91.55(10)
C17 Co1 P2 96.56(10)
C14 Co1 P2 122.20(10)
C15 Co1 P2 158.26(9)
C16 Co1 P2 132.20(10)
C13 Co1 P3 121.09(10)
C17 Co1 P3 159.36(10)
C14 Co1 P3 93.03(9)
C15 Co1 P3 100.68(9)
C16 Co1 P3 136.61(10)
P2 Co1 P3 91.18(3)
C13 Co1 P1 148.50(10)
C17 Co1 P1 108.70(10)
C14 Co1 P1 147.23(10)
C15 Co1 P1 107.66(10)
C16 Co1 P1 89.41(10)
P2 Co1 P1 90.27(3)
P3 Co1 P1 90.30(3)
N1 Ru1 O1 89.69(9)
N1 Ru1 O2 176.01(9)
O1 Ru1 O2 90.17(8)
N1 Ru1 O3 91.94(9)
O1 Ru1 O3 86.43(8)
O2 Ru1 O3 92.03(8)
N1 Ru1 Cl1 89.48(7)
O1 Ru1 Cl1 89.85(6)
O2 Ru1 Cl1 86.53(6)
O3 Ru1 Cl1 176.01(6)
N1 Ru1 Cl2 88.92(7)
O1 Ru1 Cl2 176.05(6)
O2 Ru1 Cl2 91.48(6)
O3 Ru1 Cl2 89.92(6)
Cl1 Ru1 Cl2 93.84(3)

loop_
_geom_bond_atom_site_label_1
_geom_bond_atom_site_label_2
_geom_bond_distance
C1 O4 1.452(4)
C1 C2 1.481(5)
C1 H1A 0.9900
C1 H1B 0.9900
C2 H2A 0.9800
C2 H2B 0.9800
C2 H2C 0.9800
C3 O5 1.466(4)
C3 C4 1.499(4)
C3 H3A 0.9900
C3 H3B 0.9900
C4 H4A 0.9800
C4 H4B 0.9800
C4 H4C 0.9800
C5 O6 1.443(4)
C5 C6 1.491(4)
C5 H5A 0.9900
C5 H5B 0.9900
C6 H6A 0.9800
C6 H6B 0.9800
C6 H6C 0.9800
C7 O7 1.471(4)
C7 C8 1.495(5)
C7 H7A 0.9900
C7 H7B 0.9900
C8 H8A 0.9800
C8 H8B 0.9800
C8 H8C 0.9800
C9 O8 1.451(4)
C9 C10 1.508(4)
C9 H9A 0.9900
C9 H9B 0.9900
C10 H10A 0.9800
C10 H10B 0.9800
C10 H10C 0.9800
C11 O9 1.461(3)
C11 C12 1.499(5)
C11 H11A 0.9900
C11 H11B 0.9900
C12 H12A 0.9800
C12 H12B 0.9800
C12 H12C 0.9800
C13 C14 1.411(5)
C13 C17 1.416(5)
C13 Co1 2.072(3)
C13 H13A 1.0000
C14 C15 1.419(5)
C14 Co1 2.084(3)
C14 H14A 1.0000
C15 C16 1.404(5)
C15 Co1 2.089(3)
C15 H15A 1.0000
C16 C17 1.413(5)
C16 Co1 2.093(3)
C16 H16A 1.0000
C17 Co1 2.080(3)
C17 H17A 1.0000
C18 N1 1.133(4)
C18 C19 1.461(4)
C19 H19A 0.9800
C19 H19B 0.9800
C19 H19C 0.9800
Cl1 Ru1 2.3173(8)
Cl2 Ru1 2.3257(8)
N1 Ru1 2.003(2)
O1 P1 1.528(2)
O1 Ru1 2.0406(19)
O2 P2 1.516(2)
O2 Ru1 2.0716(18)
O3 P3 1.523(2)
O3 Ru1 2.085(2)
O4 P1 1.595(2)
O5 P1 1.595(2)
O6 P2 1.586(2)
O7 P2 1.601(2)
O8 P3 1.601(2)
O9 P3 1.595(2)
P1 Co1 2.1712(9)
P2 Co1 2.1681(8)
P3 Co1 2.1690(8)
